data_1554859
loop_
_publ_author_name
'Xu, Dongyang'
'Wei, Hongbo'
'Zhen, Yanxia'
'Gao, Yu-Qi'
'Li, Ruoxin'
'Li, Xingzhou'
'He, Yupeng'
'Zhang, Zhong'
'Xie, Weiqing'

_publ_section_title
;
 Carboxylate phosphabetaine as a bifunctional organocatalyst for the
 intramolecular ring opening of oxetane
;
_journal_issue 10
_journal_name_full 'Organic Chemistry Frontiers'
_journal_page_first 1681
_journal_paper_doi 10.1039/C9QO00304E
_journal_volume 6
_journal_year 2019
_chemical_formula_sum 'C17 H23 N O5 S'
_chemical_formula_weight 353.42
_space_group_crystal_system monoclinic
_space_group_IT_number 14
_space_group_name_Hall '-P 2yn'
_space_group_name_H-M_alt 'P 1 21/n 1'
_atom_sites_solution_hydrogens geom
_audit_block_doi 10.5517/ccdc.csd.cc1q0d6b
_audit_update_record
;
2017-10-11 deposited with the CCDC.	2019-04-09 downloaded from the CCDC.
;
_cell_angle_alpha 90
_cell_angle_beta 93.948(6)
_cell_angle_gamma 90
_cell_formula_units_Z 4
_cell_length_a 6.0877(11)
_cell_length_b 10.8073(14)
_cell_length_c 26.052(4)
_cell_measurement_reflns_used 7462
_cell_measurement_temperature 293.(2)
_cell_measurement_theta_max 25.0410
_cell_measurement_theta_min 2.3546
_cell_volume 1709.9(5)
_computing_cell_refinement 'SAINT V8.37A (Bruker AXS Inc., 2015)'
_computing_data_reduction 'SAINT V8.37A (Bruker AXS Inc., 2015)'
_computing_structure_refinement 'SHELXL-2014/7 (Sheldrick, 2014)'
_computing_structure_solution 'XT, VERSION 2014/5'
_diffrn_ambient_temperature 293.(2)
_diffrn_detector_area_resol_mean 10.4167
_diffrn_measured_fraction_theta_full 0.996
_diffrn_measured_fraction_theta_max 0.996
_diffrn_radiation_wavelength 0.71073
_diffrn_reflns_av_R_equivalents 0.0318
_diffrn_reflns_av_unetI/netI 0.0196
_diffrn_reflns_limit_h_max 7
_diffrn_reflns_limit_h_min -7
_diffrn_reflns_limit_k_max 12
_diffrn_reflns_limit_k_min -12
_diffrn_reflns_limit_l_max 30
_diffrn_reflns_limit_l_min -30
_diffrn_reflns_number 17928
_diffrn_reflns_theta_full 25.02
_diffrn_reflns_theta_max 25.02
_diffrn_reflns_theta_min 2.45
_exptl_absorpt_coefficient_mu 0.216
_exptl_absorpt_correction_T_max 0.95
_exptl_absorpt_correction_T_min 0.86
_exptl_absorpt_correction_type multi-scan
_exptl_absorpt_process_details
;
SADABS-2016/2 - Bruker AXS area detector scaling and absorption correction
;
_exptl_crystal_colour colourless
_exptl_crystal_density_diffrn 1.373
_exptl_crystal_density_method 'not measured'
_exptl_crystal_description block
_exptl_crystal_F_000 752
_exptl_crystal_size_max 0.280
_exptl_crystal_size_mid 0.270
_exptl_crystal_size_min 0.260
_refine_diff_density_max 0.294
_refine_diff_density_min -0.326
_refine_ls_extinction_method none
_refine_ls_goodness_of_fit_ref 1.085
_refine_ls_hydrogen_treatment constr
_refine_ls_matrix_type full
_refine_ls_number_parameters 219
_refine_ls_number_reflns 3010
_refine_ls_number_restraints 0
_refine_ls_restrained_S_all 1.085
_refine_ls_R_factor_all 0.0465
_refine_ls_R_factor_gt 0.0383
_refine_ls_shift/su_max 0.001
_refine_ls_shift/su_mean 0.000
_refine_ls_structure_factor_coef Fsqd
_refine_ls_weighting_details 'w=1/[\s^2^(Fo^2^)+(0.0388P)^2^+0.8083P] where P=(Fo^2^+2Fc^2^)/3'
_refine_ls_weighting_scheme calc
_refine_ls_wR_factor_gt 0.0902
_refine_ls_wR_factor_ref 0.0943
_reflns_number_gt 2600
_reflns_number_total 3010
_reflns_threshold_expression 'I > 2\s(I)'
_cod_data_source_file c9qo00304e2.cif
_cod_data_source_block hyp01
_cod_depositor_comments
;
The following automatic conversions were performed:

data item '_exptl_absorpt_correction_type' value 'Multi-Scan' was
changed to 'multi-scan' in accordance with the
/home/saulius/struct/COD-crude-data/automatic-downloads/DataCite-retrospective/RSC/depositions/lib/dictionaries/cif_core.dic
dictionary named 'cif_core.dic' version 2.4.2 last updated on
2011-04-26.

Automatic conversion script
Id: cif_fix_values 6909 2019-04-08 15:41:33Z antanas 
;
_cod_database_code 1554859

loop_
_space_group_symop_operation_xyz
'x, y, z'
'-x+1/2, y+1/2, -z+1/2'
'-x, -y, -z'
'x-1/2, -y-1/2, z-1/2'

loop_
_atom_site_type_symbol
_atom_site_label
_atom_site_fract_x
_atom_site_fract_y
_atom_site_fract_z
_atom_site_U_iso_or_equiv
_atom_site_adp_type
_atom_site_calc_flag
_atom_site_refinement_flags_adp
_atom_site_refinement_flags_posn
_atom_site_occupancy
S S1 0.68828(8) 0.41773(4) 0.36221(2) 0.03680(15) Uani d . . 1
N N1 0.6775(2) 0.50151(14) 0.30809(5) 0.0336(3) Uani d . . 1
O O1 0.7518(2) 0.65803(12) 0.25755(5) 0.0377(3) Uani d . . 1
O O2 0.9814(2) 0.62708(14) 0.32693(5) 0.0484(4) Uani d . . 1
O O3 0.3586(3) 0.75126(15) 0.28939(6) 0.0559(4) Uani d . . 1
H H3 0.2481 0.7212 0.3007 0.084 Uiso calc U R 1
O O4 0.5154(3) 0.32977(12) 0.35265(5) 0.0501(4) Uani d . . 1
O O5 0.9097(2) 0.37819(14) 0.37336(6) 0.0533(4) Uani d . . 1
C C1 0.5833(3) 0.57352(16) 0.17876(7) 0.0319(4) Uani d . . 1
H H1 0.6388 0.6482 0.1627 0.038 Uiso calc U R 1
C C2 0.7611(3) 0.47395(19) 0.17547(7) 0.0424(5) Uani d . . 1
H H2A 0.895 0.5009 0.1946 0.051 Uiso calc U R 1
H H2B 0.7124 0.3981 0.1911 0.051 Uiso calc U R 1
C C3 0.8094(4) 0.4487(2) 0.11975(8) 0.0524(5) Uani d . . 1
H H3A 0.8714 0.5223 0.1051 0.063 Uiso calc U R 1
H H3B 0.9171 0.3827 0.1187 0.063 Uiso calc U R 1
C C4 0.6018(4) 0.4120(2) 0.08803(9) 0.0581(6) Uani d . . 1
H H4A 0.5491 0.3334 0.1003 0.07 Uiso calc U R 1
H H4B 0.635 0.4015 0.0524 0.07 Uiso calc U R 1
C C5 0.4232(4) 0.5088(2) 0.09128(8) 0.0541(6) Uani d . . 1
H H5A 0.2899 0.4801 0.0724 0.065 Uiso calc U R 1
H H5B 0.4692 0.5846 0.0752 0.065 Uiso calc U R 1
C C6 0.3739(3) 0.5358(2) 0.14702(7) 0.0416(5) Uani d . . 1
H H6A 0.2663 0.6019 0.1477 0.05 Uiso calc U R 1
H H6B 0.3117 0.4627 0.162 0.05 Uiso calc U R 1
C C7 0.5409(3) 0.60800(16) 0.23438(7) 0.0317(4) Uani d . . 1
C C8 0.8187(3) 0.59883(17) 0.30030(7) 0.0339(4) Uani d . . 1
C C9 0.4906(3) 0.49815(17) 0.26946(7) 0.0353(4) Uani d . . 1
H H9A 0.3521 0.5098 0.2851 0.042 Uiso calc U R 1
H H9B 0.4859 0.4207 0.2506 0.042 Uiso calc U R 1
C C10 0.3744(3) 0.71223(18) 0.23805(7) 0.0422(5) Uani d . . 1
H H10A 0.418 0.7818 0.2175 0.051 Uiso calc U R 1
H H10B 0.2312 0.6842 0.2241 0.051 Uiso calc U R 1
C C11 0.6187(3) 0.52318(17) 0.40971(6) 0.0335(4) Uani d . . 1
C C12 0.4076(3) 0.5707(2) 0.40797(7) 0.0454(5) Uani d . . 1
H H12 0.3015 0.5445 0.3829 0.054 Uiso calc U R 1
C C13 0.3574(4) 0.6575(2) 0.44406(8) 0.0496(5) Uani d . . 1
H H13 0.2171 0.6919 0.4424 0.06 Uiso calc U R 1
C C14 0.5107(4) 0.69513(18) 0.48282(7) 0.0442(5) Uani d . . 1
C C15 0.7180(4) 0.6432(2) 0.48446(8) 0.0498(5) Uani d . . 1
H H15 0.8217 0.6656 0.5107 0.06 Uiso calc U R 1
C C16 0.7748(3) 0.55853(19) 0.44796(7) 0.0431(5) Uani d . . 1
H H16 0.9163 0.5257 0.4491 0.052 Uiso calc U R 1
C C17 0.4520(5) 0.7914(2) 0.52132(9) 0.0689(7) Uani d . . 1
H H17A 0.4732 0.8724 0.5074 0.103 Uiso calc U R 1
H H17B 0.5446 0.7816 0.5524 0.103 Uiso calc U R 1
H H17C 0.3007 0.7816 0.5288 0.103 Uiso calc U R 1

loop_
_atom_site_aniso_label
_atom_site_aniso_U_11
_atom_site_aniso_U_22
_atom_site_aniso_U_33
_atom_site_aniso_U_12
_atom_site_aniso_U_13
_atom_site_aniso_U_23
S1 0.0445(3) 0.0329(3) 0.0326(3) 0.0037(2) -0.00074(19) 0.00193(19)
N1 0.0326(8) 0.0390(8) 0.0289(8) -0.0058(7) -0.0003(6) 0.0024(6)
O1 0.0339(7) 0.0395(7) 0.0391(7) -0.0126(6) -0.0011(5) 0.0031(6)
O2 0.0316(7) 0.0662(9) 0.0463(8) -0.0130(7) -0.0050(6) -0.0039(7)
O3 0.0548(10) 0.0582(9) 0.0564(9) -0.0116(7) 0.0163(7) -0.0184(8)
O4 0.0689(10) 0.0374(7) 0.0434(8) -0.0149(7) -0.0010(7) 0.0039(6)
O5 0.0526(9) 0.0535(9) 0.0524(9) 0.0231(7) -0.0058(7) -0.0010(7)
C1 0.0321(9) 0.0303(9) 0.0335(9) -0.0011(7) 0.0032(7) 0.0060(7)
C2 0.0363(11) 0.0469(11) 0.0438(11) 0.0074(9) 0.0004(8) 0.0007(9)
C3 0.0451(12) 0.0585(13) 0.0546(13) 0.0073(10) 0.0104(10) -0.0076(11)
C4 0.0586(14) 0.0674(15) 0.0486(13) 0.0025(12) 0.0055(10) -0.0187(11)
C5 0.0479(13) 0.0751(16) 0.0382(11) 0.0041(11) -0.0051(9) -0.0082(11)
C6 0.0332(10) 0.0523(12) 0.0389(10) 0.0013(9) -0.0003(8) -0.0016(9)
C7 0.0274(9) 0.0328(9) 0.0345(9) -0.0064(7) 0.0006(7) 0.0026(7)
C8 0.0288(10) 0.0394(10) 0.0341(9) -0.0032(8) 0.0061(8) -0.0057(8)
C9 0.0341(10) 0.0394(10) 0.0318(9) -0.0079(8) -0.0009(7) 0.0031(8)
C10 0.0426(11) 0.0396(11) 0.0450(11) 0.0026(9) 0.0080(9) -0.0013(9)
C11 0.0369(10) 0.0362(10) 0.0271(9) -0.0007(8) 0.0009(7) 0.0037(7)
C12 0.0365(11) 0.0606(13) 0.0382(11) 0.0044(10) -0.0031(8) -0.0047(9)
C13 0.0427(12) 0.0603(13) 0.0467(12) 0.0112(10) 0.0090(9) 0.0008(10)
C14 0.0596(14) 0.0383(10) 0.0358(10) -0.0029(9) 0.0120(9) 0.0027(8)
C15 0.0545(13) 0.0530(13) 0.0402(11) -0.0061(11) -0.0081(9) -0.0044(10)
C16 0.0391(11) 0.0469(11) 0.0419(11) 0.0049(9) -0.0066(8) -0.0013(9)
C17 0.100(2) 0.0565(14) 0.0522(14) 0.0031(14) 0.0186(14) -0.0099(11)

loop_
_atom_type_symbol
_atom_type_description
_atom_type_scat_dispersion_real
_atom_type_scat_dispersion_imag
_atom_type_scat_source
C C 0.0033 0.0016 'International Tables Vol C Tables 4.2.6.8 and 6.1.1.4'
H H 0.0000 0.0000 'International Tables Vol C Tables 4.2.6.8 and 6.1.1.4'
N N 0.0061 0.0033 'International Tables Vol C Tables 4.2.6.8 and 6.1.1.4'
O O 0.0106 0.0060 'International Tables Vol C Tables 4.2.6.8 and 6.1.1.4'
S S 0.1246 0.1234 'International Tables Vol C Tables 4.2.6.8 and 6.1.1.4'

loop_
_geom_angle_atom_site_label_1
_geom_angle_atom_site_label_2
_geom_angle_atom_site_label_3
_geom_angle
O5 S1 O4 120.78(9)
O5 S1 N1 108.41(8)
O4 S1 N1 103.15(8)
O5 S1 C11 108.77(9)
O4 S1 C11 110.17(9)
N1 S1 C11 104.20(8)
C8 N1 C9 112.28(14)
C8 N1 S1 123.14(12)
C9 N1 S1 123.27(12)
C8 O1 C7 111.96(13)
C10 O3 H3 109.5
C6 C1 C2 110.43(15)
C6 C1 C7 112.82(14)
C2 C1 C7 112.87(14)
C6 C1 H1 106.8
C2 C1 H1 106.8
C7 C1 H1 106.8
C3 C2 C1 111.23(16)
C3 C2 H2A 109.4
C1 C2 H2A 109.4
C3 C2 H2B 109.4
C1 C2 H2B 109.4
H2A C2 H2B 108.0
C4 C3 C2 110.97(17)
C4 C3 H3A 109.4
C2 C3 H3A 109.4
C4 C3 H3B 109.4
C2 C3 H3B 109.4
H3A C3 H3B 108.0
C3 C4 C5 111.34(19)
C3 C4 H4A 109.4
C5 C4 H4A 109.4
C3 C4 H4B 109.4
C5 C4 H4B 109.4
H4A C4 H4B 108.0
C4 C5 C6 111.90(18)
C4 C5 H5A 109.2
C6 C5 H5A 109.2
C4 C5 H5B 109.2
C6 C5 H5B 109.2
H5A C5 H5B 107.9
C1 C6 C5 110.73(16)
C1 C6 H6A 109.5
C5 C6 H6A 109.5
C1 C6 H6B 109.5
C5 C6 H6B 109.5
H6A C6 H6B 108.1
O1 C7 C10 105.43(14)
O1 C7 C1 106.00(13)
C10 C7 C1 113.25(14)
O1 C7 C9 103.96(13)
C10 C7 C9 111.86(15)
C1 C7 C9 115.19(14)
O2 C8 O1 123.59(17)
O2 C8 N1 126.97(18)
O1 C8 N1 109.43(15)
N1 C9 C7 102.20(13)
N1 C9 H9A 111.3
C7 C9 H9A 111.3
N1 C9 H9B 111.3
C7 C9 H9B 111.3
H9A C9 H9B 109.2
O3 C10 C7 111.69(16)
O3 C10 H10A 109.3
C7 C10 H10A 109.3
O3 C10 H10B 109.3
C7 C10 H10B 109.3
H10A C10 H10B 107.9
C12 C11 C16 120.81(18)
C12 C11 S1 119.15(14)
C16 C11 S1 120.03(15)
C13 C12 C11 118.70(18)
C13 C12 H12 120.6
C11 C12 H12 120.6
C12 C13 C14 121.78(19)
C12 C13 H13 119.1
C14 C13 H13 119.1
C15 C14 C13 118.11(19)
C15 C14 C17 121.3(2)
C13 C14 C17 120.6(2)
C14 C15 C16 121.35(19)
C14 C15 H15 119.3
C16 C15 H15 119.3
C15 C16 C11 119.18(19)
C15 C16 H16 120.4
C11 C16 H16 120.4
C14 C17 H17A 109.5
C14 C17 H17B 109.5
H17A C17 H17B 109.5
C14 C17 H17C 109.5
H17A C17 H17C 109.5
H17B C17 H17C 109.5

loop_
_geom_bond_atom_site_label_1
_geom_bond_atom_site_label_2
_geom_bond_distance
S1 O5 1.4246(15)
S1 O4 1.4273(14)
S1 N1 1.6732(15)
S1 C11 1.7553(18)
N1 C8 1.382(2)
N1 C9 1.467(2)
O1 C8 1.324(2)
O1 C7 1.483(2)
O2 C8 1.209(2)
O3 C10 1.412(2)
O3 H3 0.82
C1 C6 1.526(3)
C1 C2 1.533(2)
C1 C7 1.535(2)
C1 H1 0.98
C2 C3 1.525(3)
C2 H2A 0.97
C2 H2B 0.97
C3 C4 1.514(3)
C3 H3A 0.97
C3 H3B 0.97
C4 C5 1.515(3)
C4 H4A 0.97
C4 H4B 0.97
C5 C6 1.531(3)
C5 H5A 0.97
C5 H5B 0.97
C6 H6A 0.97
C6 H6B 0.97
C7 C10 1.522(3)
C7 C9 1.542(2)
C9 H9A 0.97
C9 H9B 0.97
C10 H10A 0.97
C10 H10B 0.97
C11 C12 1.382(3)
C11 C16 1.382(3)
C12 C13 1.378(3)
C12 H12 0.93
C13 C14 1.387(3)
C13 H13 0.93
C14 C15 1.380(3)
C14 C17 1.505(3)
C15 C16 1.380(3)
C15 H15 0.93
C16 H16 0.93
C17 H17A 0.96
C17 H17B 0.96
C17 H17C 0.96
